data_2201042
loop_
_publ_author_name
'Ohba, Shigeru'
'Ito, Yoshikatsu'

_publ_section_title
;
 2-(3,4-Dihydroxyphenyl)ethylammonium 3,5-dinitrobenzoate
;
_journal_issue 5
_journal_name_full 'Acta Crystallographica Section E'
_journal_page_first o586
_journal_page_last o587
_journal_paper_doi 10.1107/S1600536802007298
_journal_volume 58
_journal_year 2002
_chemical_formula_iupac 'C8 H12 N O2 1+, C7 H3 N2 O6 1-'
_chemical_formula_moiety 'C8 H12 N O2 1+, C7 H3 N2 O6 1-'
_chemical_formula_sum 'C15 H15 N3 O8'
_chemical_formula_weight 365.30
_space_group_IT_number 2
_symmetry_cell_setting triclinic
_symmetry_space_group_name_Hall '-P 1'
_symmetry_space_group_name_H-M 'P -1'
_cell_angle_alpha 103.233(6)
_cell_angle_beta 97.756(7)
_cell_angle_gamma 113.585(8)
_cell_formula_units_Z 2
_cell_length_a 11.3920(10)
_cell_length_b 11.6440(10)
_cell_length_c 6.7552(3)
_cell_measurement_reflns_used 25
_cell_measurement_temperature 250.0(10)
_cell_measurement_theta_max 29.0
_cell_measurement_theta_min 25.4
_cell_volume 773.21(12)
_computing_cell_refinement
;
WinAFC Diffractometer Control Software
;
_computing_data_collection
;
WinAFC Diffractometer Control Software (Rigaku, 1999)
;
_computing_data_reduction
;
TEXSAN (Molecular Structure Corporation, 1999)
;
_computing_molecular_graphics
;
ORTEPII (Johnson, 1976)
;
_computing_publication_material TEXSAN
_computing_structure_refinement
;
SHELXL97 (Sheldrick, 1997)
;
_computing_structure_solution
;
SHELXS97 (Sheldrick, 1997)
;
_diffrn_measured_fraction_theta_full 1.00
_diffrn_measured_fraction_theta_max 0.947
_diffrn_measurement_device_type 'Rigaku AFC-7R'
_diffrn_measurement_method \q-2\q
_diffrn_radiation_type 'Cu K\a'
_diffrn_radiation_wavelength 1.5418
_diffrn_reflns_av_R_equivalents 0.076
_diffrn_reflns_limit_h_max 14
_diffrn_reflns_limit_h_min -14
_diffrn_reflns_limit_k_max 14
_diffrn_reflns_limit_k_min -14
_diffrn_reflns_limit_l_max 8
_diffrn_reflns_limit_l_min 0
_diffrn_reflns_number 3648
_diffrn_reflns_theta_full 60
_diffrn_reflns_theta_max 75.0
_diffrn_reflns_theta_min 2.5
_diffrn_standards_decay_% 3.0
_diffrn_standards_interval_count 150
_diffrn_standards_number 3
_exptl_absorpt_coefficient_mu 1.118
_exptl_absorpt_correction_T_max 0.903
_exptl_absorpt_correction_T_min 0.740
_exptl_absorpt_correction_type integration
_exptl_absorpt_process_details '(Coppens et al., 1965)'
_exptl_crystal_colour orange
_exptl_crystal_density_diffrn 1.569
_exptl_crystal_density_method 'not measured'
_exptl_crystal_description plate
_exptl_crystal_F_000 380
_exptl_crystal_size_max 0.3
_exptl_crystal_size_mid 0.25
_exptl_crystal_size_min 0.1
_refine_diff_density_max 0.27
_refine_diff_density_min -0.19
_refine_ls_extinction_method none
_refine_ls_goodness_of_fit_ref 1.121
_refine_ls_hydrogen_treatment mixed
_refine_ls_number_parameters 256
_refine_ls_number_reflns 3025
_refine_ls_R_factor_gt 0.037
_refine_ls_shift/su_max 0.001
_refine_ls_structure_factor_coef Fsqd
_refine_ls_weighting_details 'w = 1/[\s^2^(Fo^2^) + (0.0614P)^2^+0.2307P] where P = (Fo^2^+2Fc^2^)/3'
_refine_ls_weighting_scheme calc
_refine_ls_wR_factor_ref 0.118
_reflns_number_gt 2625
_reflns_number_total 3025
_reflns_threshold_expression I>2\s(I)
_cod_data_source_file bt6142.cif
_cod_data_source_block I
_cod_original_cell_volume 773.20(10)
_cod_database_code 2201042

loop_
_symmetry_equiv_pos_as_xyz
x,y,z
-x,-y,-z

loop_
_atom_site_label
_atom_site_fract_x
_atom_site_fract_y
_atom_site_fract_z
_atom_site_U_iso_or_equiv
_atom_site_adp_type
_atom_site_calc_flag
_atom_site_refinement_flags
_atom_site_occupancy
_atom_site_disorder_assembly
_atom_site_disorder_group
_atom_site_type_symbol
O1 -0.30800(10) 0.19600(10) 0.1593(2) 0.0449(3) Uani d . 1.00 . . O
O2 -0.04910(10) 0.27880(10) 0.2166(2) 0.0410(3) Uani d . 1.00 . . O
O3 0.39860(10) 0.58840(10) 0.3146(2) 0.0410(3) Uani d . 1.00 . . O
O4 0.20380(10) 0.41290(10) 0.2281(2) 0.0448(3) Uani d . 1.00 . . O
O5 -0.18960(10) 0.48870(10) 0.2509(3) 0.0584(4) Uani d . 1.00 . . O
O6 -0.16810(10) 0.68690(10) 0.3573(2) 0.0511(3) Uani d . 1.00 . . O
O7 0.23290(10) 1.04690(10) 0.3650(2) 0.0459(3) Uani d . 1.00 . . O
O8 0.41120(10) 1.02340(10) 0.3615(2) 0.0482(3) Uani d . 1.00 . . O
N9 -0.39030(10) -0.31530(10) -0.3327(2) 0.0375(3) Uani d . 1.00 . . N
N10 -0.12400(10) 0.60820(10) 0.3012(2) 0.0388(3) Uani d . 1.00 . . N
N11 0.29340(10) 0.97970(10) 0.3535(2) 0.0339(3) Uani d . 1.00 . . N
C12 -0.34390(10) -0.0251(2) 0.1123(2) 0.0333(3) Uani d . 1.00 . . C
C13 -0.25890(10) 0.1059(2) 0.1500(2) 0.0313(3) Uani d . 1.00 . . C
C14 -0.12280(10) 0.14730(10) 0.1793(2) 0.0310(3) Uani d . 1.00 . . C
C15 -0.0734(2) 0.0566(2) 0.1741(3) 0.0363(3) Uani d . 1.00 . . C
C16 -0.1601(2) -0.0761(2) 0.1312(3) 0.0374(4) Uani d . 1.00 . . C
C17 -0.2952(2) -0.1184(2) 0.0994(2) 0.0332(3) Uani d . 1.00 . . C
C18 -0.3895(2) -0.2632(2) 0.0454(3) 0.0421(4) Uani d . 1.00 . . C
C19 -0.4733(2) -0.3237(2) -0.1795(3) 0.0423(4) Uani d . 1.00 . . C
C20 0.2764(2) 0.5354(2) 0.2743(2) 0.0319(3) Uani d . 1.00 . . C
C21 0.20770(10) 0.62460(10) 0.2835(2) 0.0300(3) Uani d . 1.00 . . C
C22 0.0737(2) 0.57560(10) 0.2740(2) 0.0321(3) Uani d . 1.00 . . C
C23 0.01610(10) 0.6606(2) 0.2970(2) 0.0315(3) Uani d . 1.00 . . C
C24 0.0852(2) 0.79330(10) 0.3241(2) 0.0314(3) Uani d . 1.00 . . C
C25 0.2176(2) 0.83850(10) 0.3265(2) 0.0301(3) Uani d . 1.00 . . C
C26 0.28140(10) 0.75890(10) 0.3106(2) 0.0304(3) Uani d . 1.00 . . C
H1 -0.237(3) 0.279(3) 0.193(4) 0.08830(10) Uiso d . 1.00 . . H
H2 0.034(3) 0.306(3) 0.214(4) 0.07530(10) Uiso d . 1.00 . . H
H9A -0.337(2) -0.228(2) -0.322(3) 0.05061(7) Uiso d . 1.00 . . H
H9B -0.335(2) -0.355(2) -0.312(3) 0.04893(7) Uiso d . 1.00 . . H
H9C -0.448(2) -0.359(2) -0.466(3) 0.04571(7) Uiso d . 1.00 . . H
H12 -0.4361 -0.0520 0.0951 0.0399 Uiso calc . 1.00 . . H
H15 0.0193 0.0843 0.1997 0.0435 Uiso calc . 1.00 . . H
H16 -0.1258 -0.1387 0.1237 0.0449 Uiso calc . 1.00 . . H
H18A -0.4468 -0.2723 0.1369 0.0506 Uiso calc . 1.00 . . H
H18B -0.3392 -0.3096 0.0665 0.0506 Uiso calc . 1.00 . . H
H19A -0.5307 -0.4137 -0.2020 0.0508 Uiso calc . 1.00 . . H
H19B -0.5244 -0.2781 -0.2013 0.0508 Uiso calc . 1.00 . . H
H22 0.0217 0.4843 0.2519 0.0385 Uiso calc . 1.00 . . H
H24 0.0441 0.8504 0.3402 0.0376 Uiso calc . 1.00 . . H
H26 0.3735 0.7946 0.3178 0.0365 Uiso calc . 1.00 . . H

loop_
_atom_site_aniso_label
_atom_site_aniso_U_11
_atom_site_aniso_U_22
_atom_site_aniso_U_33
_atom_site_aniso_U_12
_atom_site_aniso_U_13
_atom_site_aniso_U_23
O1 0.0348(6) 0.0343(6) 0.0658(8) 0.0195(5) 0.0113(6) 0.0095(6)
O2 0.0296(6) 0.0288(6) 0.0573(7) 0.0096(5) 0.0113(5) 0.0066(5)
O3 0.0290(6) 0.0381(6) 0.0555(7) 0.0158(5) 0.0076(5) 0.0139(5)
O4 0.0338(6) 0.0282(6) 0.0765(9) 0.0168(5) 0.0175(6) 0.0164(6)
O5 0.0342(6) 0.0374(7) 0.0990(10) 0.0115(5) 0.0196(7) 0.0193(7)
O6 0.0432(7) 0.0516(8) 0.0785(9) 0.0328(6) 0.0235(6) 0.0295(7)
O7 0.0543(7) 0.0287(6) 0.0589(8) 0.0217(5) 0.0157(6) 0.0150(5)
O8 0.0351(6) 0.0347(6) 0.0636(8) 0.0066(5) 0.0004(5) 0.0187(6)
N9 0.0333(7) 0.0245(6) 0.0504(9) 0.0129(6) 0.0030(6) 0.0084(6)
N10 0.0322(7) 0.0374(7) 0.0516(8) 0.0177(6) 0.0106(6) 0.0181(6)
N11 0.0385(7) 0.0255(6) 0.0316(7) 0.0109(5) 0.0016(5) 0.0084(5)
C12 0.0275(7) 0.0353(8) 0.0360(8) 0.0137(6) 0.0085(6) 0.0095(6)
C13 0.0311(7) 0.0326(8) 0.0311(7) 0.0172(6) 0.0078(6) 0.0063(6)
C14 0.0301(7) 0.0294(7) 0.0286(7) 0.0113(6) 0.0066(5) 0.0045(6)
C15 0.0272(7) 0.0387(8) 0.0416(9) 0.0155(6) 0.0068(6) 0.0099(7)
C16 0.0375(8) 0.0379(8) 0.0441(9) 0.0225(7) 0.0106(7) 0.0149(7)
C17 0.0356(8) 0.0324(8) 0.0327(8) 0.0148(6) 0.0097(6) 0.0123(6)
C18 0.0401(9) 0.0342(8) 0.0560(10) 0.0160(7) 0.0176(8) 0.0195(7)
C19 0.0258(7) 0.0282(8) 0.0670(10) 0.0104(6) 0.0088(7) 0.0091(7)
C20 0.0304(7) 0.0304(7) 0.0370(8) 0.0149(6) 0.0094(6) 0.0115(6)
C21 0.0313(7) 0.0282(7) 0.0299(7) 0.0143(6) 0.0054(6) 0.0078(6)
C22 0.0317(7) 0.0239(7) 0.0382(8) 0.0110(6) 0.0066(6) 0.0094(6)
C23 0.0285(7) 0.0323(7) 0.0347(8) 0.0143(6) 0.0067(6) 0.0114(6)
C24 0.0371(8) 0.0296(7) 0.0307(7) 0.0182(6) 0.0064(6) 0.0101(6)
C25 0.0345(7) 0.0238(7) 0.0267(7) 0.0101(6) 0.0029(5) 0.0068(5)
C26 0.0289(7) 0.0282(7) 0.0313(7) 0.0110(6) 0.0049(5) 0.0090(6)

loop_
_atom_type_symbol
_atom_type_description
_atom_type_scat_dispersion_real
_atom_type_scat_dispersion_imag
_atom_type_scat_source
C C 0.018 0.009
;International Tables for Crystallography
(1992, Vol. C)
;
H H 0.000 0.000
;International Tables for Crystallography
(1992, Vol. C)
;
N N 0.031 0.018
;International Tables for Crystallography
(1992, Vol. C)
;
O O 0.049 0.032
;International Tables for Crystallography
(1992, Vol. C)
;

loop_
_geom_angle_atom_site_label_1
_geom_angle_atom_site_label_2
_geom_angle_atom_site_label_3
_geom_angle_site_symmetry_2
_geom_angle_site_symmetry_3
_geom_angle
_geom_angle_publ_flag
C13 O1 H1 1_555 1_555 108(2) no
C14 O2 H2 1_555 1_555 117(2) no
C19 N9 H9A 1_555 1_555 111(2) no
C19 N9 H9B 1_555 1_555 112.0(10) no
C19 N9 H9C 1_555 1_555 107.0(10) no
H9A N9 H9B 1_555 1_555 108(2) no
H9A N9 H9C 1_555 1_555 110(2) no
H9B N9 H9C 1_555 1_555 110(2) no
O5 N10 O6 1_555 1_555 123.60(10) yes
O5 N10 C23 1_555 1_555 118.3(2) no
O6 N10 C23 1_555 1_555 118.10(10) no
O7 N11 O8 1_555 1_555 123.70(10) yes
O7 N11 C25 1_555 1_555 117.50(10) no
O8 N11 C25 1_555 1_555 118.9(2) no
C13 C12 C17 1_555 1_555 120.40(10) no
C13 C12 H12 1_555 1_555 119.8 no
C17 C12 H12 1_555 1_555 119.8 no
O1 C13 C12 1_555 1_555 119.80(10) no
O1 C13 C14 1_555 1_555 119.70(10) no
C12 C13 C14 1_555 1_555 120.5(2) no
O2 C14 C13 1_555 1_555 115.1(2) no
O2 C14 C15 1_555 1_555 125.40(10) no
C13 C14 C15 1_555 1_555 119.50(10) no
C14 C15 C16 1_555 1_555 119.7(2) no
C14 C15 H15 1_555 1_555 120.2 no
C16 C15 H15 1_555 1_555 120.1 no
C15 C16 C17 1_555 1_555 121.2(2) no
C15 C16 H16 1_555 1_555 119.4 no
C17 C16 H16 1_555 1_555 119.4 no
C12 C17 C16 1_555 1_555 118.60(10) no
C12 C17 C18 1_555 1_555 120.20(10) no
C16 C17 C18 1_555 1_555 121.1(2) no
C17 C18 C19 1_555 1_555 113.3(2) no
C17 C18 H18A 1_555 1_555 108.5 no
C17 C18 H18B 1_555 1_555 108.5 no
C19 C18 H18A 1_555 1_555 108.5 no
C19 C18 H18B 1_555 1_555 108.5 no
H18A C18 H18B 1_555 1_555 109.5 no
N9 C19 C18 1_555 1_555 111.70(10) no
N9 C19 H19A 1_555 1_555 108.9 no
N9 C19 H19B 1_555 1_555 108.9 no
C18 C19 H19A 1_555 1_555 108.9 no
C18 C19 H19B 1_555 1_555 108.9 no
H19A C19 H19B 1_555 1_555 109.5 no
O3 C20 O4 1_555 1_555 125.0(2) yes
O3 C20 C21 1_555 1_555 117.60(10) no
O4 C20 C21 1_555 1_555 117.40(10) no
C20 C21 C22 1_555 1_555 120.90(10) no
C20 C21 C26 1_555 1_555 119.90(10) no
C22 C21 C26 1_555 1_555 119.2(2) no
C21 C22 C23 1_555 1_555 119.50(10) no
C21 C22 H22 1_555 1_555 120.3 no
C23 C22 H22 1_555 1_555 120.2 no
N10 C23 C22 1_555 1_555 118.50(10) no
N10 C23 C24 1_555 1_555 118.4(2) no
C22 C23 C24 1_555 1_555 123.00(10) no
C23 C24 C25 1_555 1_555 116.2(2) no
C23 C24 H24 1_555 1_555 121.9 no
C25 C24 H24 1_555 1_555 121.9 no
N11 C25 C24 1_555 1_555 117.2(2) no
N11 C25 C26 1_555 1_555 119.40(10) no
C24 C25 C26 1_555 1_555 123.30(10) no
C21 C26 C25 1_555 1_555 118.70(10) no
C21 C26 H26 1_555 1_555 120.7 no
C25 C26 H26 1_555 1_555 120.6 no

loop_
_geom_bond_atom_site_label_1
_geom_bond_atom_site_label_2
_geom_bond_site_symmetry_1
_geom_bond_site_symmetry_2
_geom_bond_distance
_geom_bond_publ_flag
O1 C13 . . 1.366(3) no
O1 H1 . . 0.93(3) no
O2 C14 . . 1.360(2) no
O2 H2 . . 0.88(3) no
O3 C20 . . 1.236(2) yes
O4 C20 . . 1.264(2) yes
O5 N10 . . 1.222(2) yes
O6 N10 . . 1.223(2) yes
O7 N11 . . 1.230(2) yes
O8 N11 . . 1.218(2) yes
N9 C19 . . 1.487(3) no
N9 H9A . . 0.93(2) no
N9 H9B . . 0.93(3) no
N9 H9C . . 0.93(2) no
N10 C23 . . 1.470(2) no
N11 C25 . . 1.472(2) no
C12 C13 . . 1.380(2) no
C12 C17 . . 1.396(3) no
C12 H12 . . 0.950 no
C13 C14 . . 1.396(2) no
C14 C15 . . 1.378(3) no
C15 C16 . . 1.394(2) no
C15 H15 . . 0.950 no
C16 C17 . . 1.383(2) no
C16 H16 . . 0.950 no
C17 C18 . . 1.514(2) no
C18 C19 . . 1.515(3) no
C18 H18A . . 0.950 no
C18 H18B . . 0.950 no
C19 H19A . . 0.950 no
C19 H19B . . 0.950 no
C20 C21 . . 1.526(3) no
C21 C22 . . 1.386(2) no
C21 C26 . . 1.401(2) no
C22 C23 . . 1.382(3) no
C22 H22 . . 0.950 no
C23 C24 . . 1.378(2) no
C24 C25 . . 1.380(2) no
C24 H24 . . 0.950 no
C25 C26 . . 1.384(3) no
C26 H26 . . 0.950 no

loop_
_geom_hbond_atom_site_label_D
_geom_hbond_atom_site_label_H
_geom_hbond_atom_site_label_A
_geom_hbond_site_symmetry_A
_geom_hbond_distance_DH
_geom_hbond_distance_HA
_geom_hbond_distance_DA
_geom_hbond_angle_DHA
O1 H1 O2 . 0.93(3) 2.13(4) 2.650(2) 114(3)
O1 H1 O5 . 0.93(3) 2.20(3) 2.991(2) 142(3)
O2 H2 O4 . 0.88(3) 1.81(3) 2.652(2) 161(3)
N9 H9C O3 1_444 0.93(2) 1.91(2) 2.791(2) 157(2)
N9 H9B O4 2_555 0.93(3) 1.94(3) 2.863(2) 171(2)
N9 H9A O7 2_565 0.93(2) 2.08(2) 2.994(2) 168(2)
